data_1516102
loop_
_publ_author_name
'Leung, Man-kit'
'Yang, Wan-Hsi'
'Chuang, Ching-Nan'
'Lee, Jiun-Haw'
'Lin, Chi-Feng'
'Wei, Mao-Kuo'
'Liu, Yu-Hao'

_publ_section_title
;
 1,3,4-Oxadiazole containing silanes as novel hosts for blue
 phosphorescent organic light emitting diodes
;
_journal_coden_ASTM ORLEF7
_journal_issue 19
_journal_name_full 'Organic Letters'
_journal_page_first 4986
_journal_page_last 4989
_journal_paper_doi 10.1021/ol301734a
_journal_volume 14
_journal_year 2012
_chemical_formula_sum 'C40 H28 N4 O2 Si'
_chemical_formula_weight 624.75
_space_group_IT_number 14
_symmetry_cell_setting monoclinic
_symmetry_space_group_name_Hall '-P 2ybc'
_symmetry_space_group_name_H-M 'P 1 21/c 1'
_atom_sites_solution_hydrogens geom
_atom_sites_solution_primary direct
_atom_sites_solution_secondary difmap
_audit_creation_method SHELXL-97
_cell_angle_alpha 90.00
_cell_angle_beta 91.0940(10)
_cell_angle_gamma 90.00
_cell_formula_units_Z 4
_cell_length_a 12.0281(2)
_cell_length_b 34.2864(5)
_cell_length_c 7.90500(10)
_cell_measurement_reflns_used 10416
_cell_measurement_temperature 295(2)
_cell_measurement_theta_max 76.4381
_cell_measurement_theta_min 3.6724
_cell_volume 3259.43(8)
_computing_cell_refinement
; 
CrysAlisPro, Agilent Technologies, 
Version 1.171.35.11 (release 16-05-2011 CrysAlis171 .NET) 
(compiled May 16 2011,17:55:39) 
Empirical absorption correction using spherical harmonics, 
 implemented in SCALE3 ABSPACK scaling algorithm. 
;
_computing_data_collection
; 
CrysAlisPro, Agilent Technologies, 
Version 1.171.35.11 (release 16-05-2011 CrysAlis171 .NET) 
(compiled May 16 2011,17:55:39) 
Empirical absorption correction using spherical harmonics, 
 implemented in SCALE3 ABSPACK scaling algorithm. 
;
_computing_data_reduction
; 
CrysAlisPro, Agilent Technologies, 
Version 1.171.35.11 (release 16-05-2011 CrysAlis171 .NET) 
(compiled May 16 2011,17:55:39) 
Empirical absorption correction using spherical harmonics, 
 implemented in SCALE3 ABSPACK scaling algorithm. 
;
_computing_molecular_graphics SHELXTL
_computing_publication_material SHELXTL
_computing_structure_refinement 'SHELXL-97 (Sheldrick, 1997)'
_computing_structure_solution 'SHELXS-97 (Sheldrick, 1990)'
_diffrn_ambient_temperature 295(2)
_diffrn_measured_fraction_theta_full 0.999
_diffrn_measured_fraction_theta_max 0.999
_diffrn_measurement_device_type 'Oxford Diffraction Gemini A'
_diffrn_measurement_method CCD
_diffrn_radiation_monochromator graphite
_diffrn_radiation_source 'fine-focus sealed tube'
_diffrn_radiation_type CuK\a
_diffrn_radiation_wavelength 1.54178
_diffrn_reflns_av_R_equivalents 0.0234
_diffrn_reflns_av_sigmaI/netI 0.0196
_diffrn_reflns_limit_h_max 14
_diffrn_reflns_limit_h_min -14
_diffrn_reflns_limit_k_max 41
_diffrn_reflns_limit_k_min -41
_diffrn_reflns_limit_l_max 5
_diffrn_reflns_limit_l_min -9
_diffrn_reflns_number 18656
_diffrn_reflns_theta_full 67.99
_diffrn_reflns_theta_max 67.99
_diffrn_reflns_theta_min 3.68
_exptl_absorpt_coefficient_mu 0.968
_exptl_absorpt_correction_T_max 1.00000
_exptl_absorpt_correction_T_min 0.91962
_exptl_absorpt_correction_type multi-scan
_exptl_absorpt_process_details
; 
CrysAlisPro, Agilent Technologies, 
Version 1.171.35.11 (release 16-05-2011 CrysAlis171 .NET) 
(compiled May 16 2011,17:55:39) 
Empirical absorption correction using spherical harmonics, 
 implemented in SCALE3 ABSPACK scaling algorithm. 
;
_exptl_crystal_density_diffrn 1.273
_exptl_crystal_density_method 'not measured'
_exptl_crystal_F_000 1304
_exptl_crystal_size_max 0.20
_exptl_crystal_size_mid 0.15
_exptl_crystal_size_min 0.10
_refine_diff_density_max 0.276
_refine_diff_density_min -0.349
_refine_diff_density_rms 0.062
_refine_ls_extinction_method none
_refine_ls_goodness_of_fit_ref 1.235
_refine_ls_hydrogen_treatment mixed
_refine_ls_matrix_type full
_refine_ls_number_parameters 424
_refine_ls_number_reflns 5945
_refine_ls_number_restraints 0
_refine_ls_restrained_S_all 1.235
_refine_ls_R_factor_all 0.0507
_refine_ls_R_factor_gt 0.0451
_refine_ls_shift/su_max 0.002
_refine_ls_shift/su_mean 0.000
_refine_ls_structure_factor_coef Fsqd
_refine_ls_weighting_details 'calc w=1/[\s^2^(Fo^2^)+(0.1000P)^2^+0.0000P] where P=(Fo^2^+2Fc^2^)/3'
_refine_ls_weighting_scheme calc
_refine_ls_wR_factor_gt 0.1407
_refine_ls_wR_factor_ref 0.1516
_reflns_number_gt 5243
_reflns_number_total 5945
_reflns_threshold_expression >2sigma(I)
_cod_duplicate_entry 1508590
_cod_data_source_file ol301734a_si_003.cif
_cod_data_source_block ic15286
_cod_depositor_comments
;
The following automatic conversions were performed:

'_symmetry_cell_setting' value 'Monoclinic' changed to 'monoclinic'
according to
/usr/data/users/saulius/automatic-downloads/retrospective/ACS/lib/dictionaries/cif_core.dic
dictionary named 'cif_core.dic' version 2.4.2 from 2011-04-26.

Automatic conversion script
Id: cif_fix_values 2281 2013-09-26 08:29:07Z andrius 

 Updated bibliographic information.

 Antanas Vaitkus,
 2019-09-20

 Marked entry as a duplicate of entry 1508590.

 Antanas Vaitkus,
 2019-09-20
;
_cod_original_sg_symbol_H-M P2(1)/c
_cod_original_formula_sum 'C32 H22.40 N3.20 O1.60 Si0.80'
_cod_database_code 1516102

loop_
_symmetry_equiv_pos_as_xyz
'x, y, z'
'-x, y+1/2, -z+1/2'
'-x, -y, -z'
'x, -y-1/2, z-1/2'

loop_
_atom_site_label
_atom_site_type_symbol
_atom_site_fract_x
_atom_site_fract_y
_atom_site_fract_z
_atom_site_U_iso_or_equiv
_atom_site_adp_type
_atom_site_occupancy
_atom_site_symmetry_multiplicity
_atom_site_calc_flag
_atom_site_refinement_flags
Si1 Si 0.82794(3) 0.128653(11) 0.34540(5) 0.04970(15) Uani 1 1 d .
O1 O 0.67986(9) 0.00119(3) 0.96759(13) 0.0545(3) Uani 1 1 d .
O2 O 0.49152(9) 0.24412(3) -0.16523(13) 0.0534(3) Uani 1 1 d .
N1 N 0.55368(13) -0.01987(4) 0.78438(19) 0.0644(4) Uani 1 1 d .
N2 N 0.55582(13) -0.04515(4) 0.9245(2) 0.0653(4) Uani 1 1 d .
N3 N 0.44258(15) 0.18742(4) -0.2746(2) 0.0699(4) Uani 1 1 d .
N4 N 0.37246(15) 0.21643(5) -0.3425(2) 0.0694(4) Uani 1 1 d .
C1 C 0.62740(13) 0.00661(5) 0.8158(2) 0.0538(3) Uani 1 1 d .
C2 C 0.63102(13) -0.03168(5) 1.0274(2) 0.0548(3) Uani 1 1 d .
C3 C 0.67251(13) -0.04704(5) 1.1881(2) 0.0566(4) Uani 1 1 d .
C4 C 0.73452(18) -0.02331(5) 1.2965(2) 0.0672(4) Uani 1 1 d .
H4A H 0.7449 0.0029 1.2702 0.081 Uiso 1 1 calc R
C5 C 0.7805(2) -0.03856(7) 1.4426(3) 0.0832(6) Uani 1 1 d .
H5A H 0.8216 -0.0226 1.5157 0.100 Uiso 1 1 calc R
C6 C 0.7660(3) -0.07751(7) 1.4813(3) 0.0898(7) Uani 1 1 d .
H6A H 0.7990 -0.0879 1.5787 0.108 Uiso 1 1 calc R
C7 C 0.7032(2) -0.10086(6) 1.3765(3) 0.0875(6) Uani 1 1 d .
H7A H 0.6920 -0.1269 1.4046 0.105 Uiso 1 1 calc R
C8 C 0.65674(18) -0.08602(6) 1.2302(2) 0.0705(5) Uani 1 1 d .
H8A H 0.6146 -0.1021 1.1590 0.085 Uiso 1 1 calc R
C9 C 0.50993(13) 0.20504(4) -0.17116(19) 0.0538(3) Uani 1 1 d .
C10 C 0.40434(14) 0.24888(5) -0.27507(19) 0.0552(4) Uani 1 1 d .
C11 C 0.36030(14) 0.28794(5) -0.30543(19) 0.0573(4) Uani 1 1 d .
C12 C 0.40910(16) 0.32040(5) -0.2312(2) 0.0632(4) Uani 1 1 d .
H12A H 0.4696 0.3175 -0.1573 0.076 Uiso 1 1 calc R
C13 C 0.36771(18) 0.35732(6) -0.2670(3) 0.0721(5) Uani 1 1 d .
H13A H 0.4014 0.3792 -0.2193 0.086 Uiso 1 1 calc R
C14 C 0.27662(19) 0.36138(6) -0.3733(3) 0.0788(6) Uani 1 1 d .
H14A H 0.2479 0.3861 -0.3953 0.095 Uiso 1 1 calc R
C15 C 0.2277(2) 0.32928(7) -0.4471(3) 0.0828(6) Uani 1 1 d .
H15A H 0.1665 0.3324 -0.5194 0.099 Uiso 1 1 calc R
C16 C 0.26927(17) 0.29223(6) -0.4145(2) 0.0701(4) Uani 1 1 d .
H16A H 0.2365 0.2705 -0.4651 0.084 Uiso 1 1 calc R
C17 C 0.66529(12) 0.03879(5) 0.7104(2) 0.0532(3) Uani 1 1 d .
C18 C 0.76372(14) 0.05800(5) 0.7535(2) 0.0588(4) Uani 1 1 d .
H18A H 0.8014 0.0519 0.8538 0.071 Uiso 1 1 calc R
C19 C 0.80524(14) 0.08607(5) 0.6470(2) 0.0609(4) Uani 1 1 d .
H19A H 0.8709 0.0988 0.6776 0.073 Uiso 1 1 calc R
C20 C 0.75152(13) 0.09597(5) 0.4942(2) 0.0533(3) Uani 1 1 d .
C21 C 0.65086(14) 0.07717(5) 0.4566(2) 0.0601(4) Uani 1 1 d .
H21A H 0.6119 0.0837 0.3579 0.072 Uiso 1 1 calc R
C22 C 0.60784(14) 0.04905(5) 0.5625(2) 0.0611(4) Uani 1 1 d .
H22A H 0.5406 0.0370 0.5349 0.073 Uiso 1 1 calc R
C23 C 0.59309(12) 0.18804(4) -0.05671(18) 0.0511(3) Uani 1 1 d .
C24 C 0.65285(14) 0.21095(4) 0.0570(2) 0.0566(4) Uani 1 1 d .
H24A H 0.6466 0.2380 0.0525 0.068 Uiso 1 1 calc R
C25 C 0.72217(14) 0.19366(5) 0.1778(2) 0.0578(4) Uani 1 1 d .
H25A H 0.7614 0.2093 0.2543 0.069 Uiso 1 1 calc R
C26 C 0.73406(13) 0.15322(5) 0.1866(2) 0.0529(3) Uani 1 1 d .
C27 C 0.67635(15) 0.13089(4) 0.0659(2) 0.0578(4) Uani 1 1 d .
H27A H 0.6851 0.1039 0.0668 0.069 Uiso 1 1 calc R
C28 C 0.60695(14) 0.14759(5) -0.0544(2) 0.0570(4) Uani 1 1 d .
H28A H 0.5696 0.1321 -0.1335 0.068 Uiso 1 1 calc R
C29 C 0.92373(13) 0.09704(5) 0.2202(2) 0.0570(4) Uani 1 1 d .
C30 C 0.96426(16) 0.10956(7) 0.0658(3) 0.0721(5) Uani 1 1 d .
H30A H 0.9448 0.1341 0.0246 0.087 Uiso 1 1 calc R
C31 C 1.03442(18) 0.08545(9) -0.0287(3) 0.0923(8) Uani 1 1 d .
H31A H 1.0616 0.0940 -0.1316 0.111 Uiso 1 1 calc R
C32 C 1.06279(17) 0.04887(9) 0.0328(4) 0.0980(9) Uani 1 1 d .
H32A H 1.1091 0.0328 -0.0295 0.118 Uiso 1 1 calc R
C33 C 1.0238(2) 0.03625(8) 0.1826(4) 0.0942(8) Uani 1 1 d .
H33A H 1.0431 0.0116 0.2224 0.113 Uiso 1 1 calc R
C34 C 0.95503(17) 0.06001(5) 0.2773(3) 0.0727(5) Uani 1 1 d .
H34A H 0.9294 0.0511 0.3806 0.087 Uiso 1 1 calc R
C35 C 0.90852(14) 0.16490(4) 0.4764(2) 0.0575(4) Uani 1 1 d .
C36 C 1.02125(17) 0.17113(6) 0.4519(3) 0.0755(5) Uani 1 1 d .
H36A H 1.0569 0.1579 0.3659 0.091 Uiso 1 1 calc R
C37 C 1.0817(2) 0.19686(8) 0.5539(4) 0.1015(8) Uani 1 1 d .
H37A H 1.1572 0.2005 0.5364 0.122 Uiso 1 1 calc R
C38 C 1.0300(3) 0.21677(8) 0.6796(4) 0.1072(9) Uani 1 1 d .
H38A H 1.0703 0.2343 0.7465 0.129 Uiso 1 1 calc R
C39 C 0.9185(3) 0.21104(7) 0.7078(4) 0.1036(9) Uani 1 1 d .
H39A H 0.8840 0.2244 0.7946 0.124 Uiso 1 1 calc R
C40 C 0.8568(2) 0.18516(7) 0.6064(3) 0.0822(6) Uani 1 1 d .
H40A H 0.7815 0.1814 0.6256 0.099 Uiso 1 1 calc R

loop_
_atom_site_aniso_label
_atom_site_aniso_U_11
_atom_site_aniso_U_22
_atom_site_aniso_U_33
_atom_site_aniso_U_23
_atom_site_aniso_U_13
_atom_site_aniso_U_12
Si1 0.0473(2) 0.0472(2) 0.0544(2) -0.00343(15) -0.00484(17) 0.00313(14)
O1 0.0487(5) 0.0586(6) 0.0560(6) 0.0010(4) -0.0043(4) -0.0056(4)
O2 0.0537(6) 0.0522(5) 0.0540(5) 0.0057(4) -0.0021(4) 0.0031(4)
N1 0.0607(8) 0.0667(8) 0.0652(8) -0.0026(6) -0.0096(6) -0.0096(6)
N2 0.0616(8) 0.0642(8) 0.0699(9) -0.0018(6) -0.0050(7) -0.0121(6)
N3 0.0820(10) 0.0603(8) 0.0666(8) -0.0022(6) -0.0191(7) 0.0073(7)
N4 0.0769(9) 0.0665(8) 0.0640(8) -0.0005(7) -0.0197(7) 0.0091(7)
C1 0.0454(7) 0.0606(8) 0.0551(8) -0.0054(6) -0.0053(6) 0.0014(6)
C2 0.0487(7) 0.0545(8) 0.0612(8) -0.0039(6) 0.0035(6) -0.0039(6)
C3 0.0551(8) 0.0578(8) 0.0572(8) -0.0027(6) 0.0070(6) -0.0033(6)
C4 0.0817(12) 0.0562(9) 0.0634(9) -0.0016(7) -0.0035(8) -0.0079(8)
C5 0.1070(17) 0.0774(12) 0.0646(11) 0.0004(9) -0.0172(11) -0.0154(11)
C6 0.1163(18) 0.0858(14) 0.0669(11) 0.0172(10) -0.0104(12) -0.0109(12)
C7 0.1200(19) 0.0644(11) 0.0781(12) 0.0164(10) 0.0023(12) -0.0154(11)
C8 0.0814(12) 0.0636(10) 0.0667(10) -0.0003(8) 0.0064(9) -0.0177(8)
C9 0.0570(8) 0.0529(7) 0.0514(8) 0.0029(6) 0.0030(6) 0.0039(6)
C10 0.0549(8) 0.0629(9) 0.0478(7) 0.0076(6) 0.0001(6) 0.0057(6)
C11 0.0594(8) 0.0645(9) 0.0482(7) 0.0085(6) 0.0061(6) 0.0098(7)
C12 0.0637(9) 0.0653(9) 0.0605(9) 0.0075(7) 0.0016(7) 0.0095(7)
C13 0.0802(12) 0.0628(10) 0.0735(11) 0.0041(8) 0.0087(9) 0.0104(8)
C14 0.0866(13) 0.0748(12) 0.0750(12) 0.0143(9) 0.0039(10) 0.0268(10)
C15 0.0791(13) 0.0888(14) 0.0798(12) 0.0124(10) -0.0143(10) 0.0245(10)
C16 0.0666(10) 0.0759(11) 0.0675(10) 0.0057(8) -0.0086(8) 0.0108(8)
C17 0.0474(7) 0.0571(8) 0.0550(8) -0.0040(6) -0.0042(6) 0.0017(6)
C18 0.0556(8) 0.0661(9) 0.0542(8) 0.0004(7) -0.0119(6) -0.0047(7)
C19 0.0542(8) 0.0667(9) 0.0614(9) 0.0004(7) -0.0116(7) -0.0103(7)
C20 0.0495(7) 0.0541(7) 0.0559(8) -0.0024(6) -0.0047(6) 0.0031(6)
C21 0.0511(8) 0.0689(9) 0.0597(9) 0.0046(7) -0.0120(6) 0.0007(7)
C22 0.0481(7) 0.0683(9) 0.0666(9) 0.0016(7) -0.0128(7) -0.0066(7)
C23 0.0500(7) 0.0526(7) 0.0507(7) 0.0038(6) 0.0027(6) 0.0027(6)
C24 0.0583(8) 0.0458(7) 0.0654(9) 0.0029(6) -0.0020(7) 0.0010(6)
C25 0.0560(8) 0.0506(8) 0.0664(9) -0.0039(7) -0.0074(7) -0.0020(6)
C26 0.0500(7) 0.0530(7) 0.0555(8) -0.0003(6) -0.0026(6) 0.0032(6)
C27 0.0643(9) 0.0455(7) 0.0633(9) -0.0039(6) -0.0083(7) 0.0070(6)
C28 0.0612(8) 0.0527(8) 0.0568(8) -0.0048(6) -0.0074(7) 0.0022(6)
C29 0.0463(7) 0.0594(8) 0.0649(9) -0.0157(7) -0.0065(6) 0.0024(6)
C30 0.0550(9) 0.0912(13) 0.0702(10) -0.0143(9) 0.0016(8) -0.0080(8)
C31 0.0564(10) 0.145(2) 0.0758(12) -0.0381(13) 0.0058(9) -0.0219(12)
C32 0.0547(10) 0.1157(19) 0.123(2) -0.0648(17) -0.0105(12) 0.0116(11)
C33 0.0777(13) 0.0831(14) 0.121(2) -0.0423(14) -0.0165(14) 0.0225(11)
C34 0.0682(10) 0.0631(10) 0.0863(12) -0.0184(9) -0.0138(9) 0.0116(8)
C35 0.0632(9) 0.0486(7) 0.0601(9) -0.0034(6) -0.0102(7) 0.0007(6)
C36 0.0643(10) 0.0709(11) 0.0908(13) -0.0093(9) -0.0101(9) -0.0075(8)
C37 0.0876(15) 0.0833(14) 0.132(2) -0.0113(15) -0.0314(15) -0.0187(12)
C38 0.130(2) 0.0781(14) 0.112(2) -0.0191(14) -0.0496(18) -0.0182(14)
C39 0.143(3) 0.0766(13) 0.0904(16) -0.0309(12) -0.0171(16) 0.0082(14)
C40 0.0889(14) 0.0732(11) 0.0843(13) -0.0221(10) -0.0037(11) 0.0051(10)

loop_
_atom_type_symbol
_atom_type_description
_atom_type_scat_dispersion_real
_atom_type_scat_dispersion_imag
_atom_type_scat_source
C C 0.0181 0.0091 'International Tables Vol C Tables 4.2.6.8 and 6.1.1.4'
H H 0.0000 0.0000 'International Tables Vol C Tables 4.2.6.8 and 6.1.1.4'
N N 0.0311 0.0180 'International Tables Vol C Tables 4.2.6.8 and 6.1.1.4'
O O 0.0492 0.0322 'International Tables Vol C Tables 4.2.6.8 and 6.1.1.4'
Si Si 0.2541 0.3302 'International Tables Vol C Tables 4.2.6.8 and 6.1.1.4'

loop_
_geom_angle_atom_site_label_1
_geom_angle_atom_site_label_2
_geom_angle_atom_site_label_3
_geom_angle
C26 Si1 C35 111.76(7)
C26 Si1 C20 113.10(7)
C35 Si1 C20 107.67(7)
C26 Si1 C29 105.93(7)
C35 Si1 C29 110.96(7)
C20 Si1 C29 107.36(7)
C1 O1 C2 102.96(12)
C10 O2 C9 102.75(12)
C1 N1 N2 106.25(14)
C2 N2 N1 106.15(13)
C9 N3 N4 106.02(14)
C10 N4 N3 106.35(14)
N1 C1 O1 112.34(15)
N1 C1 C17 129.99(15)
O1 C1 C17 117.55(13)
N2 C2 O1 112.30(14)
N2 C2 C3 130.21(15)
O1 C2 C3 117.43(13)
C4 C3 C8 119.34(17)
C4 C3 C2 119.86(15)
C8 C3 C2 120.68(16)
C5 C4 C3 119.90(17)
C4 C5 C6 120.2(2)
C7 C6 C5 120.1(2)
C6 C7 C8 120.28(19)
C7 C8 C3 120.13(18)
N3 C9 O2 112.50(14)
N3 C9 C23 128.43(15)
O2 C9 C23 118.89(14)
N4 C10 O2 112.37(14)
N4 C10 C11 128.34(16)
O2 C10 C11 119.28(15)
C12 C11 C16 120.08(16)
C12 C11 C10 121.27(16)
C16 C11 C10 118.63(17)
C11 C12 C13 119.98(18)
C14 C13 C12 119.7(2)
C15 C14 C13 120.57(18)
C14 C15 C16 120.3(2)
C15 C16 C11 119.3(2)
C18 C17 C22 119.48(16)
C18 C17 C1 119.44(14)
C22 C17 C1 120.98(14)
C19 C18 C17 119.86(15)
C18 C19 C20 121.95(15)
C21 C20 C19 117.05(15)
C21 C20 Si1 125.03(13)
C19 C20 Si1 117.49(12)
C22 C21 C20 121.65(15)
C21 C22 C17 119.93(15)
C24 C23 C28 119.63(14)
C24 C23 C9 121.21(14)
C28 C23 C9 119.02(14)
C23 C24 C25 120.13(14)
C24 C25 C26 121.19(15)
C25 C26 C27 117.48(14)
C25 C26 Si1 122.70(12)
C27 C26 Si1 119.76(12)
C28 C27 C26 122.00(14)
C27 C28 C23 119.46(15)
C30 C29 C34 117.87(17)
C30 C29 Si1 120.89(14)
C34 C29 Si1 121.23(15)
C29 C30 C31 120.6(2)
C32 C31 C30 119.5(2)
C33 C32 C31 120.6(2)
C32 C33 C34 120.2(3)
C33 C34 C29 121.2(2)
C36 C35 C40 118.36(18)
C36 C35 Si1 121.36(14)
C40 C35 Si1 120.22(15)
C35 C36 C37 121.2(2)
C38 C37 C36 119.9(3)
C37 C38 C39 120.3(2)
C38 C39 C40 120.3(3)
C35 C40 C39 119.9(2)

loop_
_geom_bond_atom_site_label_1
_geom_bond_atom_site_label_2
_geom_bond_distance
Si1 C26 1.8726(16)
Si1 C35 1.8754(16)
Si1 C20 1.8776(16)
Si1 C29 1.8779(15)
O1 C1 1.3576(19)
O1 C2 1.3599(19)
O2 C10 1.358(2)
O2 C9 1.3592(19)
N1 C1 1.290(2)
N1 N2 1.406(2)
N2 C2 1.291(2)
N3 C9 1.290(2)
N3 N4 1.404(2)
N4 C10 1.289(2)
C1 C17 1.461(2)
C2 C3 1.455(2)
C3 C4 1.388(3)
C3 C8 1.391(2)
C4 C5 1.375(3)
C5 C6 1.382(3)
C6 C7 1.369(3)
C7 C8 1.373(3)
C9 C23 1.457(2)
C10 C11 1.458(2)
C11 C12 1.384(3)
C11 C16 1.388(3)
C12 C13 1.387(3)
C13 C14 1.375(3)
C14 C15 1.373(3)
C15 C16 1.388(3)
C17 C18 1.391(2)
C17 C22 1.392(2)
C18 C19 1.378(3)
C19 C20 1.401(2)
C20 C21 1.399(2)
C21 C22 1.384(3)
C23 C24 1.385(2)
C23 C28 1.397(2)
C24 C25 1.388(2)
C25 C26 1.395(2)
C26 C27 1.398(2)
C27 C28 1.378(2)
C29 C30 1.391(3)
C29 C34 1.397(3)
C30 C31 1.406(3)
C31 C32 1.385(4)
C32 C33 1.353(4)
C33 C34 1.390(3)
C35 C36 1.390(3)
C35 C40 1.396(3)
C36 C37 1.391(3)
C37 C38 1.365(5)
C38 C39 1.378(5)
C39 C40 1.399(3)
